data_4134633
loop_
_publ_author_name
'Au, Yik Ki'
'Lyu, Hairong'
'Quan, Yangjian'
'Xie, Zuowei'

_publ_section_title
;
 Copper-Catalyzed Electrochemical Selective B-H Oxygenation of
 <i>o</i>-Carboranes at Room Temperature.
;
_journal_name_full 'Journal of the American Chemical Society'
_journal_paper_doi 10.1021/jacs.0c02490
_journal_year 2020
_chemical_formula_sum 'C20 H40 B10 N2 O3'
_chemical_formula_weight 464.64
_space_group_crystal_system monoclinic
_space_group_IT_number 14
_space_group_name_Hall '-P 2ybc'
_space_group_name_H-M_alt 'P 1 21/c 1'
_atom_sites_solution_hydrogens geom
_audit_creation_method SHELXL-2014/6
_cell_angle_alpha 90
_cell_angle_beta 91.3929(13)
_cell_angle_gamma 90
_cell_formula_units_Z 4
_cell_length_a 9.8763(4)
_cell_length_b 15.3708(7)
_cell_length_c 18.6884(8)
_cell_measurement_reflns_used 496
_cell_measurement_temperature 296(2)
_cell_measurement_theta_max 15
_cell_measurement_theta_min 15
_cell_volume 2836.2(2)
_computing_cell_refinement 'BRUKER D8VENTURE DIFFRACTOMETER'
_computing_data_collection 'BRUKER D8VENTURE DIFFRACTOMETER'
_computing_data_reduction 'BRUKER D8VENTURE DIFFRACTOMETER'
_computing_molecular_graphics 'BRUKER SHELXTL'
_computing_publication_material 'BRUKER SHELXTL'
_computing_structure_refinement 'SHELXL-2014/6 (Sheldrick, 2014)'
_diffrn_ambient_temperature 296(2)
_diffrn_measured_fraction_theta_full 0.997
_diffrn_measured_fraction_theta_max 0.997
_diffrn_measurement_device_type 'BRUKER D8VENTURE DIFFRACTOMETER'
_diffrn_measurement_method 'PHI & OMEGA SCAN'
_diffrn_radiation_type MoK\a
_diffrn_radiation_wavelength 0.71073
_diffrn_reflns_av_R_equivalents 0.0467
_diffrn_reflns_av_unetI/netI 0.0233
_diffrn_reflns_Laue_measured_fraction_full 0.997
_diffrn_reflns_Laue_measured_fraction_max 0.997
_diffrn_reflns_limit_h_max 11
_diffrn_reflns_limit_h_min -11
_diffrn_reflns_limit_k_max 18
_diffrn_reflns_limit_k_min -18
_diffrn_reflns_limit_l_max 22
_diffrn_reflns_limit_l_min -22
_diffrn_reflns_number 56421
_diffrn_reflns_point_group_measured_fraction_full 0.997
_diffrn_reflns_point_group_measured_fraction_max 0.997
_diffrn_reflns_theta_full 25.242
_diffrn_reflns_theta_max 25.249
_diffrn_reflns_theta_min 2.452
_exptl_absorpt_coefficient_mu 0.065
_exptl_absorpt_correction_T_max 0.7456
_exptl_absorpt_correction_T_min 0.6653
_exptl_absorpt_correction_type multi-scan
_exptl_crystal_colour colourless
_exptl_crystal_density_diffrn 1.088
_exptl_crystal_description block
_exptl_crystal_F_000 992
_exptl_crystal_size_max 0.400
_exptl_crystal_size_mid 0.300
_exptl_crystal_size_min 0.200
_refine_diff_density_max 0.233
_refine_diff_density_min -0.189
_refine_diff_density_rms 0.044
_refine_ls_extinction_coef 0.045(5)
_refine_ls_extinction_expression Fc^*^=kFc[1+0.001xFc^2^\l^3^/sin(2\q)]^-1/4^
_refine_ls_extinction_method SHELXL
_refine_ls_goodness_of_fit_ref 1.057
_refine_ls_hydrogen_treatment constr
_refine_ls_matrix_type full
_refine_ls_number_parameters 345
_refine_ls_number_reflns 5119
_refine_ls_number_restraints 3
_refine_ls_restrained_S_all 1.057
_refine_ls_R_factor_all 0.0755
_refine_ls_R_factor_gt 0.0561
_refine_ls_shift/su_max 0.001
_refine_ls_shift/su_mean 0.000
_refine_ls_structure_factor_coef Fsqd
_refine_ls_weighting_details 'w=1/[\s^2^(Fo^2^)+(0.0884P)^2^+0.7859P] where P=(Fo^2^+2Fc^2^)/3'
_refine_ls_weighting_scheme calc
_refine_ls_wR_factor_gt 0.1539
_refine_ls_wR_factor_ref 0.1747
_reflns_Friedel_coverage 0.000
_reflns_number_gt 3824
_reflns_number_total 5119
_reflns_threshold_expression 'I > 2\s(I)'
_cod_data_source_file ja0c02490_si_004.cif
_cod_data_source_block 4da
_cod_original_sg_symbol_H-M 'P 21/c'
_cod_database_code 4134633
_shelx_space_group_comment
;
The symmetry employed for this shelxl refinement is uniquely defined
by the following loop, which should always be used as a source of
symmetry information in preference to the above space-group names.
They are only intended as comments.
;
_shelx_estimated_absorpt_t_min 0.975
_shelx_estimated_absorpt_t_max 0.987
_shelxl_version_number 2014/6

loop_
_space_group_symop_operation_xyz
'x, y, z'
'-x, y+1/2, -z+1/2'
'-x, -y, -z'
'x, -y-1/2, z-1/2'

loop_
_atom_site_label
_atom_site_type_symbol
_atom_site_fract_x
_atom_site_fract_y
_atom_site_fract_z
_atom_site_U_iso_or_equiv
_atom_site_adp_type
_atom_site_occupancy
_atom_site_site_symmetry_order
_atom_site_calc_flag
_atom_site_refinement_flags_posn
_atom_site_refinement_flags_adp
_atom_site_refinement_flags_occupancy
_atom_site_disorder_assembly
_atom_site_disorder_group
N1 N 0.31975(15) -0.02403(11) 0.32103(8) 0.0521(4) Uani 1 1 d . . . . .
H1A H 0.3977 -0.0090 0.3057 0.062 Uiso 1 1 calc R U . . .
N2 N 0.20015(18) -0.07271(12) 0.49996(8) 0.0650(5) Uani 1 1 d . . . . .
O1 O 0.09482(14) -0.00913(11) 0.30267(8) 0.0696(5) Uani 1 1 d . . . . .
O2 O 0.50316(12) 0.01433(10) 0.21583(7) 0.0623(4) Uani 1 1 d . . . . .
O3 O 0.27655(15) -0.10334(8) 0.15159(7) 0.0625(4) Uani 1 1 d . . . . .
C1 C 0.23940(16) 0.04646(12) 0.21287(9) 0.0438(4) Uani 1 1 d . . . . .
C2 C 0.1499(2) 0.13630(15) 0.19444(11) 0.0685(6) Uani 1 1 d . . . . .
C11 C 0.0547(3) 0.1722(2) 0.24982(15) 0.1060(11) Uani 1 1 d . . . . .
H11A H 0.0110 0.2235 0.2313 0.159 Uiso 1 1 calc R U . . .
H11B H -0.0125 0.1292 0.2604 0.159 Uiso 1 1 calc R U . . .
H11C H 0.1053 0.1864 0.2927 0.159 Uiso 1 1 calc R U . . .
C12 C 0.6398(2) -0.00741(17) 0.19661(12) 0.0700(6) Uani 1 1 d . . . . .
C13 C 0.7184(3) -0.0169(4) 0.26394(19) 0.0893(15) Uani 0.796(7) 1 d D . P A 1
H13A H 0.8104 -0.0315 0.2536 0.134 Uiso 0.796(7) 1 calc R U P A 1
H13B H 0.7165 0.0368 0.2901 0.134 Uiso 0.796(7) 1 calc R U P A 1
H13C H 0.6797 -0.0623 0.2922 0.134 Uiso 0.796(7) 1 calc R U P A 1
C14 C 0.7008(4) 0.0637(5) 0.1502(3) 0.133(3) Uani 0.796(7) 1 d D . P A 1
H14A H 0.7914 0.0478 0.1381 0.199 Uiso 0.796(7) 1 calc R U P A 1
H14B H 0.6468 0.0704 0.1071 0.199 Uiso 0.796(7) 1 calc R U P A 1
H14C H 0.7025 0.1176 0.1761 0.199 Uiso 0.796(7) 1 calc R U P A 1
C15 C 0.6280(4) -0.0907(4) 0.1552(3) 0.134(2) Uani 0.796(7) 1 d D . P A 1
H15A H 0.7162 -0.1089 0.1407 0.201 Uiso 0.796(7) 1 calc R U P A 1
H15B H 0.5894 -0.1349 0.1848 0.201 Uiso 0.796(7) 1 calc R U P A 1
H15C H 0.5708 -0.0818 0.1136 0.201 Uiso 0.796(7) 1 calc R U P A 1
C13' C 0.6870(15) -0.0925(13) 0.2419(10) 0.109(7) Uani 0.204(7) 1 d D . P A 2
H13D H 0.6535 -0.0886 0.2896 0.164 Uiso 0.204(7) 1 calc R U P A 2
H13E H 0.6513 -0.1438 0.2190 0.164 Uiso 0.204(7) 1 calc R U P A 2
H13F H 0.7841 -0.0954 0.2439 0.164 Uiso 0.204(7) 1 calc R U P A 2
C14' C 0.6986(18) 0.0676(14) 0.2456(12) 0.148(10) Uani 0.204(7) 1 d D . P A 2
H14D H 0.6610 0.0633 0.2924 0.223 Uiso 0.204(7) 1 calc R U P A 2
H14E H 0.7954 0.0623 0.2494 0.223 Uiso 0.204(7) 1 calc R U P A 2
H14F H 0.6754 0.1229 0.2250 0.223 Uiso 0.204(7) 1 calc R U P A 2
C15' C 0.6851(14) -0.0094(14) 0.1275(7) 0.087(5) Uani 0.204(7) 1 d D . P A 2
H15D H 0.7790 -0.0255 0.1279 0.131 Uiso 0.204(7) 1 calc R U P A 2
H15E H 0.6334 -0.0512 0.1001 0.131 Uiso 0.204(7) 1 calc R U P A 2
H15F H 0.6744 0.0471 0.1062 0.131 Uiso 0.204(7) 1 calc R U P A 2
C16 C 0.2396(3) -0.17754(16) 0.10850(13) 0.0900(9) Uani 1 1 d . . . . .
C17 C 0.3055(5) -0.1714(2) 0.03666(17) 0.161(2) Uani 1 1 d . . . . .
H17A H 0.2805 -0.2211 0.0081 0.241 Uiso 1 1 calc R U . . .
H17B H 0.2758 -0.1193 0.0127 0.241 Uiso 1 1 calc R U . . .
H17C H 0.4021 -0.1699 0.0434 0.241 Uiso 1 1 calc R U . . .
C18 C 0.2893(5) -0.25470(18) 0.15148(19) 0.1333(14) Uani 1 1 d . . . . .
H18A H 0.2681 -0.3073 0.1259 0.200 Uiso 1 1 calc R U . . .
H18B H 0.3856 -0.2505 0.1590 0.200 Uiso 1 1 calc R U . . .
H18C H 0.2459 -0.2554 0.1969 0.200 Uiso 1 1 calc R U . . .
C19 C 0.0862(4) -0.1795(3) 0.0999(2) 0.1583(19) Uani 1 1 d . . . . .
H19A H 0.0596 -0.2287 0.0712 0.238 Uiso 1 1 calc R U . . .
H19B H 0.0466 -0.1841 0.1462 0.238 Uiso 1 1 calc R U . . .
H19C H 0.0555 -0.1270 0.0769 0.238 Uiso 1 1 calc R U . . .
C20 C 0.21045(18) 0.00092(12) 0.28406(9) 0.0479(4) Uani 1 1 d . . . . .
C21 C 0.3149(2) -0.07628(14) 0.38721(10) 0.0577(5) Uani 1 1 d . . . . .
C22 C 0.2433(3) -0.16218(15) 0.37140(12) 0.0844(8) Uani 1 1 d . . . . .
H22A H 0.2401 -0.1962 0.4144 0.127 Uiso 1 1 calc R U . . .
H22B H 0.1527 -0.1509 0.3540 0.127 Uiso 1 1 calc R U . . .
H22C H 0.2918 -0.1936 0.3358 0.127 Uiso 1 1 calc R U . . .
C23 C 0.4618(3) -0.09217(19) 0.41118(12) 0.0870(8) Uani 1 1 d . . . . .
H23A H 0.4639 -0.1261 0.4543 0.130 Uiso 1 1 calc R U . . .
H23B H 0.5081 -0.1230 0.3744 0.130 Uiso 1 1 calc R U . . .
H23C H 0.5059 -0.0374 0.4199 0.130 Uiso 1 1 calc R U . . .
C24 C 0.24623(19) -0.02454(13) 0.44622(9) 0.0514(5) Uani 1 1 d . . . . .
C25 C 0.2398(2) 0.06414(15) 0.44726(11) 0.0683(6) Uani 1 1 d . . . . .
H25A H 0.2741 0.0966 0.4098 0.082 Uiso 1 1 calc R U . . .
C26 C 0.1814(3) 0.10525(17) 0.50506(13) 0.0803(7) Uani 1 1 d . . . . .
H26A H 0.1756 0.1656 0.5067 0.096 Uiso 1 1 calc R U . . .
C27 C 0.1328(2) 0.05607(19) 0.55907(12) 0.0741(7) Uani 1 1 d . . . . .
H27A H 0.0926 0.0819 0.5982 0.089 Uiso 1 1 calc R U . . .
C28 C 0.1442(2) -0.03065(18) 0.55444(11) 0.0713(6) Uani 1 1 d . . . . .
H28A H 0.1109 -0.0638 0.5917 0.086 Uiso 1 1 calc R U . . .
B3 B 0.1075(2) 0.04078(19) 0.15200(12) 0.0619(6) Uani 1 1 d . . . . .
H3 H 0.0129 0.0052 0.1613 0.074 Uiso 1 1 calc R U . . .
B4 B 0.2632(2) -0.01664(14) 0.13645(10) 0.0462(5) Uani 1 1 d . . . . .
B5 B 0.40098(19) 0.05176(14) 0.17473(10) 0.0454(5) Uani 1 1 d . . . . .
B6 B 0.3196(3) 0.14500(15) 0.21285(13) 0.0616(6) Uani 1 1 d . . . . .
H6 H 0.3618 0.1761 0.2615 0.074 Uiso 1 1 calc R U . . .
B7 B 0.1092(3) 0.1398(2) 0.10579(15) 0.0795(8) Uani 1 1 d . . . . .
H7 H 0.0154 0.1688 0.0836 0.095 Uiso 1 1 calc R U . . .
B8 B 0.1817(2) 0.04686(18) 0.06803(12) 0.0625(6) Uani 1 1 d . . . . .
H8 H 0.1355 0.0151 0.0207 0.075 Uiso 1 1 calc R U . . .
B9 B 0.3607(2) 0.05417(15) 0.08184(11) 0.0515(5) Uani 1 1 d . . . . .
H9 H 0.4317 0.0270 0.0433 0.062 Uiso 1 1 calc R U . . .
B10 B 0.3950(3) 0.15300(17) 0.12898(14) 0.0664(7) Uani 1 1 d . . . . .
H10 H 0.4880 0.1910 0.1217 0.080 Uiso 1 1 calc R U . . .
B11 B 0.2392(4) 0.20435(19) 0.14293(15) 0.0826(9) Uani 1 1 d . . . . .
H11 H 0.2300 0.2756 0.1449 0.099 Uiso 1 1 calc R U . . .
B12 B 0.2658(3) 0.14817(18) 0.06247(14) 0.0698(7) Uani 1 1 d . . . . .
H12 H 0.2758 0.1822 0.0111 0.084 Uiso 1 1 calc R U . . .

loop_
_atom_site_aniso_label
_atom_site_aniso_U_11
_atom_site_aniso_U_22
_atom_site_aniso_U_33
_atom_site_aniso_U_23
_atom_site_aniso_U_13
_atom_site_aniso_U_12
N1 0.0480(9) 0.0715(10) 0.0370(8) 0.0094(7) 0.0072(7) 0.0049(7)
N2 0.0727(11) 0.0828(12) 0.0400(9) 0.0089(8) 0.0089(8) 0.0080(9)
O1 0.0491(8) 0.1114(12) 0.0490(8) 0.0122(8) 0.0128(6) -0.0028(7)
O2 0.0372(7) 0.1022(11) 0.0478(8) 0.0156(7) 0.0053(6) 0.0055(6)
O3 0.0897(10) 0.0528(8) 0.0449(7) -0.0043(6) -0.0003(7) -0.0084(7)
C1 0.0390(9) 0.0558(10) 0.0368(9) 0.0018(7) 0.0046(7) 0.0060(7)
C2 0.0748(14) 0.0786(14) 0.0526(12) 0.0070(10) 0.0100(10) 0.0324(11)
C11 0.115(2) 0.123(2) 0.0821(18) 0.0059(16) 0.0312(16) 0.0663(19)
C12 0.0381(10) 0.1120(19) 0.0600(13) 0.0066(12) 0.0053(9) 0.0080(11)
C13 0.0494(17) 0.143(5) 0.075(2) 0.025(2) -0.0047(14) 0.013(2)
C14 0.0427(18) 0.229(7) 0.127(4) 0.095(5) 0.012(2) -0.007(3)
C15 0.089(3) 0.172(5) 0.141(4) -0.059(4) -0.006(3) 0.060(3)
C13' 0.071(9) 0.128(15) 0.129(14) 0.037(12) 0.013(9) 0.051(10)
C14' 0.094(12) 0.18(2) 0.17(2) -0.021(17) -0.030(12) -0.057(13)
C15' 0.047(7) 0.149(17) 0.066(8) 0.015(9) 0.021(6) 0.002(9)
C16 0.145(3) 0.0661(15) 0.0589(14) -0.0106(11) -0.0024(15) -0.0421(15)
C17 0.305(6) 0.106(2) 0.0721(19) -0.0434(18) 0.050(3) -0.052(3)
C18 0.232(4) 0.0550(16) 0.113(2) -0.0062(16) -0.007(3) -0.024(2)
C19 0.173(4) 0.149(3) 0.150(3) 0.023(3) -0.053(3) -0.097(3)
C20 0.0451(10) 0.0637(12) 0.0355(9) 0.0002(8) 0.0092(8) 0.0010(8)
C21 0.0692(12) 0.0682(13) 0.0362(9) 0.0095(8) 0.0092(8) 0.0122(10)
C22 0.137(2) 0.0603(14) 0.0569(13) 0.0024(11) 0.0207(14) 0.0059(14)
C23 0.0839(16) 0.121(2) 0.0558(13) 0.0234(13) 0.0069(11) 0.0427(15)
C24 0.0530(10) 0.0662(12) 0.0349(9) 0.0039(8) -0.0002(8) 0.0035(9)
C25 0.0856(15) 0.0687(14) 0.0507(12) -0.0026(10) 0.0041(11) -0.0098(11)
C26 0.1012(19) 0.0724(15) 0.0670(15) -0.0227(12) -0.0029(13) -0.0010(13)
C27 0.0728(14) 0.1058(19) 0.0436(11) -0.0177(12) 0.0010(10) 0.0089(13)
C28 0.0726(14) 0.1018(19) 0.0399(11) 0.0040(11) 0.0080(10) 0.0045(13)
B3 0.0403(11) 0.0994(18) 0.0457(12) 0.0086(12) -0.0019(9) 0.0063(11)
B4 0.0459(11) 0.0579(12) 0.0348(10) 0.0003(9) 0.0029(8) -0.0036(9)
B5 0.0391(10) 0.0573(12) 0.0399(10) 0.0034(9) 0.0058(8) -0.0042(9)
B6 0.0799(16) 0.0513(13) 0.0538(13) -0.0016(10) 0.0047(11) -0.0013(11)
B7 0.0736(17) 0.107(2) 0.0580(15) 0.0204(14) 0.0013(12) 0.0365(16)
B8 0.0565(13) 0.0920(18) 0.0389(11) 0.0082(11) -0.0038(10) 0.0047(12)
B9 0.0522(12) 0.0653(13) 0.0372(10) 0.0076(9) 0.0091(9) 0.0025(10)
B10 0.0771(16) 0.0628(14) 0.0596(14) 0.0114(12) 0.0082(12) -0.0133(12)
B11 0.120(2) 0.0605(15) 0.0675(17) 0.0129(13) 0.0132(16) 0.0236(16)
B12 0.0840(17) 0.0731(16) 0.0527(13) 0.0201(12) 0.0076(12) 0.0156(13)

loop_
_atom_type_symbol
_atom_type_description
_atom_type_scat_dispersion_real
_atom_type_scat_dispersion_imag
_atom_type_scat_source
C C 0.0033 0.0016 'International Tables Vol C Tables 4.2.6.8 and 6.1.1.4'
H H 0.0000 0.0000 'International Tables Vol C Tables 4.2.6.8 and 6.1.1.4'
B B 0.0013 0.0007 'International Tables Vol C Tables 4.2.6.8 and 6.1.1.4'
N N 0.0061 0.0033 'International Tables Vol C Tables 4.2.6.8 and 6.1.1.4'
O O 0.0106 0.0060 'International Tables Vol C Tables 4.2.6.8 and 6.1.1.4'

loop_
_geom_angle_atom_site_label_1
_geom_angle_atom_site_label_2
_geom_angle_atom_site_label_3
_geom_angle
_geom_angle_site_symmetry_1
_geom_angle_site_symmetry_3
_geom_angle_publ_flag
C20 N1 C21 123.49(15) . . ?
C24 N2 C28 117.3(2) . . ?
B5 O2 C12 129.31(15) . . ?
B4 O3 C16 129.41(17) . . ?
C20 C1 C2 116.51(14) . . ?
C20 C1 B6 120.00(15) . . ?
C2 C1 B6 60.70(14) . . ?
C20 C1 B3 113.44(15) . . ?
C2 C1 B3 60.95(14) . . ?
B6 C1 B3 112.98(16) . . ?
C20 C1 B4 119.11(14) . . ?
C2 C1 B4 111.79(14) . . ?
B6 C1 B4 114.86(14) . . ?
B3 C1 B4 62.82(12) . . ?
C20 C1 B5 124.04(14) . . ?
C2 C1 B5 110.96(14) . . ?
B6 C1 B5 62.33(12) . . ?
B3 C1 B5 114.52(14) . . ?
B4 C1 B5 63.56(11) . . ?
C11 C2 C1 119.51(18) . . ?
C11 C2 B11 120.4(2) . . ?
C1 C2 B11 110.40(16) . . ?
C11 C2 B7 121.23(19) . . ?
C1 C2 B7 109.83(16) . . ?
B11 C2 B7 62.43(18) . . ?
C11 C2 B6 117.1(2) . . ?
C1 C2 B6 60.75(12) . . ?
B11 C2 B6 62.71(16) . . ?
B7 C2 B6 113.70(18) . . ?
C11 C2 B3 118.5(2) . . ?
C1 C2 B3 60.66(12) . . ?
B11 C2 B3 113.09(17) . . ?
B7 C2 B3 61.74(16) . . ?
B6 C2 B3 112.77(15) . . ?
C15' C12 O2 124.4(6) . . ?
O2 C12 C13 106.7(2) . . ?
O2 C12 C15 105.3(2) . . ?
C13 C12 C15 112.9(3) . . ?
O2 C12 C14 111.1(3) . . ?
C13 C12 C14 110.5(3) . . ?
C15 C12 C14 110.2(4) . . ?
C15' C12 C14' 116.0(11) . . ?
O2 C12 C14' 91.1(8) . . ?
C15' C12 C13' 112.1(10) . . ?
O2 C12 C13' 108.4(5) . . ?
C14' C12 C13' 100.9(12) . . ?
O3 C16 C18 104.5(2) . . ?
O3 C16 C17 109.8(2) . . ?
C18 C16 C17 112.4(3) . . ?
O3 C16 C19 108.3(3) . . ?
C18 C16 C19 110.6(3) . . ?
C17 C16 C19 111.0(3) . . ?
O1 C20 N1 125.12(17) . . ?
O1 C20 C1 120.22(17) . . ?
N1 C20 C1 114.66(15) . . ?
N1 C21 C22 109.48(16) . . ?
N1 C21 C23 106.40(16) . . ?
C22 C21 C23 110.6(2) . . ?
N1 C21 C24 110.17(16) . . ?
C22 C21 C24 112.23(17) . . ?
C23 C21 C24 107.80(17) . . ?
N2 C24 C25 121.73(18) . . ?
N2 C24 C21 114.73(17) . . ?
C25 C24 C21 123.40(17) . . ?
C24 C25 C26 119.1(2) . . ?
C27 C26 C25 119.1(2) . . ?
C28 C27 C26 118.3(2) . . ?
N2 C28 C27 124.5(2) . . ?
C1 B3 C2 58.39(12) . . ?
C1 B3 B8 105.35(15) . . ?
C2 B3 B8 105.43(18) . . ?
C1 B3 B7 105.51(19) . . ?
C2 B3 B7 58.58(16) . . ?
B8 B3 B7 60.14(15) . . ?
C1 B3 B4 59.57(11) . . ?
C2 B3 B4 107.12(16) . . ?
B8 B3 B4 60.28(12) . . ?
B7 B3 B4 109.14(17) . . ?
O3 B4 C1 112.71(15) . . ?
O3 B4 B8 136.10(18) . . ?
C1 B4 B8 102.42(15) . . ?
O3 B4 B9 131.28(17) . . ?
C1 B4 B9 102.32(14) . . ?
B8 B4 B9 59.87(12) . . ?
O3 B4 B3 121.48(17) . . ?
C1 B4 B3 57.61(11) . . ?
B8 B4 B3 58.42(12) . . ?
B9 B4 B3 105.50(16) . . ?
O3 B4 B5 114.03(16) . . ?
C1 B4 B5 58.71(10) . . ?
B8 B4 B5 106.31(15) . . ?
B9 B4 B5 58.24(11) . . ?
B3 B4 B5 106.37(15) . . ?
O2 B5 C1 114.34(14) . . ?
O2 B5 B9 134.30(16) . . ?
C1 B5 B9 102.29(13) . . ?
O2 B5 B10 130.46(17) . . ?
C1 B5 B10 102.43(15) . . ?
B9 B5 B10 60.39(13) . . ?
O2 B5 B6 116.08(16) . . ?
C1 B5 B6 57.30(12) . . ?
B9 B5 B6 106.23(15) . . ?
B10 B5 B6 58.84(13) . . ?
O2 B5 B4 119.99(16) . . ?
C1 B5 B4 57.73(10) . . ?
B9 B5 B4 59.17(11) . . ?
B10 B5 B4 107.25(15) . . ?
B6 B5 B4 105.92(14) . . ?
C2 B6 C1 58.55(13) . . ?
C2 B6 B10 105.15(18) . . ?
C1 B6 B10 105.60(16) . . ?
C2 B6 B11 58.01(16) . . ?
C1 B6 B11 104.95(19) . . ?
B10 B6 B11 59.76(15) . . ?
C2 B6 B5 107.67(16) . . ?
C1 B6 B5 60.37(11) . . ?
B10 B6 B5 59.92(13) . . ?
B11 B6 B5 108.40(17) . . ?
C2 B7 B3 59.68(14) . . ?
C2 B7 B11 58.49(16) . . ?
B3 B7 B11 108.21(18) . . ?
C2 B7 B8 106.12(17) . . ?
B3 B7 B8 59.93(15) . . ?
B11 B7 B8 108.54(19) . . ?
C2 B7 B12 105.1(2) . . ?
B3 B7 B12 107.94(18) . . ?
B11 B7 B12 59.97(17) . . ?
B8 B7 B12 60.30(15) . . ?
B3 B8 B7 59.93(15) . . ?
B3 B8 B12 107.88(19) . . ?
B7 B8 B12 60.22(17) . . ?
B3 B8 B9 107.98(15) . . ?
B7 B8 B9 107.66(19) . . ?
B12 B8 B9 59.22(14) . . ?
B3 B8 B4 61.30(12) . . ?
B7 B8 B4 109.79(16) . . ?
B12 B8 B4 108.64(17) . . ?
B9 B8 B4 60.20(12) . . ?
B12 B9 B5 108.99(16) . . ?
B12 B9 B8 59.98(15) . . ?
B5 B9 B8 109.79(14) . . ?
B12 B9 B10 59.69(15) . . ?
B5 B9 B10 59.91(12) . . ?
B8 B9 B10 107.52(17) . . ?
B12 B9 B4 109.03(16) . . ?
B5 B9 B4 62.59(11) . . ?
B8 B9 B4 59.93(12) . . ?
B10 B9 B4 109.56(15) . . ?
B11 B10 B6 60.41(15) . . ?
B11 B10 B12 60.04(16) . . ?
B6 B10 B12 108.11(19) . . ?
B11 B10 B5 109.97(17) . . ?
B6 B10 B5 61.23(13) . . ?
B12 B10 B5 108.52(18) . . ?
B11 B10 B9 107.42(19) . . ?
B6 B10 B9 107.54(16) . . ?
B12 B10 B9 59.33(14) . . ?
B5 B10 B9 59.69(12) . . ?
C2 B11 B7 59.08(16) . . ?
C2 B11 B10 106.20(18) . . ?
B7 B11 B10 108.9(2) . . ?
C2 B11 B12 105.9(2) . . ?
B7 B11 B12 60.43(17) . . ?
B10 B11 B12 60.17(15) . . ?
C2 B11 B6 59.28(14) . . ?
B7 B11 B6 108.2(2) . . ?
B10 B11 B6 59.84(15) . . ?
B12 B11 B6 107.77(18) . . ?
B9 B12 B11 108.53(17) . . ?
B9 B12 B10 60.98(14) . . ?
B11 B12 B10 59.78(17) . . ?
B9 B12 B7 108.34(18) . . ?
B11 B12 B7 59.59(18) . . ?
B10 B12 B7 107.88(18) . . ?
B9 B12 B8 60.81(14) . . ?
B11 B12 B8 107.58(19) . . ?
B10 B12 B8 109.19(17) . . ?
B7 B12 B8 59.48(17) . . ?

loop_
_geom_bond_atom_site_label_1
_geom_bond_atom_site_label_2
_geom_bond_distance
_geom_bond_site_symmetry_2
_geom_bond_publ_flag
N1 C20 1.324(2) . ?
N1 C21 1.476(2) . ?
N2 C24 1.337(2) . ?
N2 C28 1.337(3) . ?
O1 C20 1.212(2) . ?
O2 B5 1.379(2) . ?
O2 C12 1.444(2) . ?
O3 B4 1.368(3) . ?
O3 C16 1.438(3) . ?
C1 C20 1.536(2) . ?
C1 C2 1.671(3) . ?
C1 B6 1.709(3) . ?
C1 B3 1.711(3) . ?
C1 B4 1.747(3) . ?
C1 B5 1.765(2) . ?
C2 C11 1.519(3) . ?
C2 B11 1.686(4) . ?
C2 B7 1.696(3) . ?
C2 B6 1.709(4) . ?
C2 B3 1.716(4) . ?
C12 C15' 1.378(12) . ?
C12 C13 1.470(4) . ?
C12 C15 1.500(5) . ?
C12 C14 1.529(5) . ?
C12 C14' 1.575(16) . ?
C12 C13' 1.619(14) . ?
C16 C18 1.508(4) . ?
C16 C17 1.509(4) . ?
C16 C19 1.520(5) . ?
C21 C22 1.523(3) . ?
C21 C23 1.528(3) . ?
C21 C24 1.531(3) . ?
C24 C25 1.365(3) . ?
C25 C26 1.389(3) . ?
C26 C27 1.358(4) . ?
C27 C28 1.341(4) . ?
B3 B8 1.751(3) . ?
B3 B7 1.751(4) . ?
B3 B4 1.802(3) . ?
B4 B8 1.784(3) . ?
B4 B9 1.789(3) . ?
B4 B5 1.850(3) . ?
B5 B9 1.772(3) . ?
B5 B10 1.776(3) . ?
B5 B6 1.799(3) . ?
B6 B10 1.756(3) . ?
B6 B11 1.766(4) . ?
B7 B11 1.752(5) . ?
B7 B8 1.754(4) . ?
B7 B12 1.767(4) . ?
B8 B12 1.769(4) . ?
B8 B9 1.784(3) . ?
B9 B12 1.755(3) . ?
B9 B10 1.784(4) . ?
B10 B11 1.755(4) . ?
B10 B12 1.762(4) . ?
B11 B12 1.759(4) . ?
